data_4087299
loop_
_publ_author_name
'Baird, Drake A.'
'Jamal, S.'
'Johnson, Samuel A.'

_publ_section_title
;
 Influence of the Transmetalating Agent in Difficult Coupling Reactions:
 Control in the Selectivity of C--F Bond Activation by Ni(0) Complexes in
 the Presence of AlMe3
;
_journal_issue 7
_journal_name_full Organometallics
_journal_page_first 1436
_journal_paper_doi 10.1021/acs.organomet.7b00165
_journal_volume 36
_journal_year 2017
_chemical_absolute_configuration ad
_chemical_formula_moiety 'C19  H36  F2  Ni1 P2'
_chemical_formula_sum 'C19 H36 F2 Ni P2'
_chemical_formula_weight 423.13
_space_group_IT_number 33
_symmetry_cell_setting orthorhombic
_symmetry_Int_Tables_number 33
_symmetry_space_group_name_Hall 'P 2c -2n'
_symmetry_space_group_name_H-M 'P n a 21'
_atom_sites_solution_hydrogens geom
_atom_sites_solution_primary 'iterative - e.g. charge flipping method'
_atom_sites_solution_secondary 'iterative - e.g. charge flipping method'
_audit_conform_dict_location ftp://ftp.iucr.org/pub/cif_core.dic
_audit_conform_dict_name cif_core.dic
_audit_conform_dict_version 2.4.3
_audit_creation_date 2015-03-25T15:08:39-00:00
_audit_creation_method 'WinGX routine CIF_UPDATE'
_cell_angle_alpha 90
_cell_angle_beta 90
_cell_angle_gamma 90
_cell_formula_units_Z 4
_cell_length_a 23.868(2)
_cell_length_b 8.7008(7)
_cell_length_c 10.7163(9)
_cell_measurement_reflns_used 0
_cell_measurement_temperature 173(2)
_cell_measurement_theta_max 0
_cell_measurement_theta_min 0
_cell_measurement_wavelength 0.71073
_cell_volume 2225.5(3)
_computing_molecular_graphics 'Ortep for Windows (Farrugia, 2012)'
_computing_publication_material 'WinGX publication routines (Farrugia, 2012)'
_computing_structure_refinement 'SHELXL-2014/7 (Sheldrick, 2014)'
_computing_structure_solution 'SUPERFLIP (Palatinus & Chapuis,2007)'
_diffrn_ambient_temperature 173(2)
_diffrn_measured_fraction_theta_full 0.999
_diffrn_measured_fraction_theta_max 0.999
_diffrn_measurement_device_type 'Bruker APEX-II CCD'
_diffrn_measurement_method '\f and \w scans'
_diffrn_radiation_probe x-ray
_diffrn_radiation_type MoK\a
_diffrn_radiation_wavelength 0.71073
_diffrn_reflns_av_R_equivalents 0.0341
_diffrn_reflns_av_unetI/netI 0.0485
_diffrn_reflns_Laue_measured_fraction_full 0.999
_diffrn_reflns_Laue_measured_fraction_max 0.999
_diffrn_reflns_limit_h_max 33
_diffrn_reflns_limit_h_min -33
_diffrn_reflns_limit_k_max 12
_diffrn_reflns_limit_k_min -11
_diffrn_reflns_limit_l_max 14
_diffrn_reflns_limit_l_min -15
_diffrn_reflns_number 19024
_diffrn_reflns_point_group_measured_fraction_full 0.988
_diffrn_reflns_point_group_measured_fraction_max 0.988
_diffrn_reflns_theta_full 30
_diffrn_reflns_theta_max 30
_diffrn_reflns_theta_min 3.016
_diffrn_standards_number 0
_exptl_absorpt_coefficient_mu 1.031
_exptl_absorpt_correction_T_max 0.8622
_exptl_absorpt_correction_T_min 0.7908
_exptl_absorpt_correction_type multi-scan
_exptl_absorpt_process_details 'SADABS, BRUKER 2014'
_exptl_crystal_colour yellow
_exptl_crystal_density_diffrn 1.263
_exptl_crystal_density_method 'not measured'
_exptl_crystal_description block
_exptl_crystal_F_000 904
_exptl_crystal_size_max 0.36
_exptl_crystal_size_mid 0.2
_exptl_crystal_size_min 0.14
_refine_diff_density_max 0.611
_refine_diff_density_min -0.278
_refine_diff_density_rms 0.057
_refine_ls_abs_structure_details
;
 Flack x determined using 2153 quotients [(I+)-(I-)]/[(I+)+(I-)]
 (Parsons, Flack and Wagner, Acta Cryst. B69 (2013) 249-259).
;
_refine_ls_abs_structure_Flack 0.011(6)
_refine_ls_extinction_method none
_refine_ls_goodness_of_fit_ref 1.027
_refine_ls_hydrogen_treatment constr
_refine_ls_matrix_type full
_refine_ls_number_constraints 0
_refine_ls_number_parameters 225
_refine_ls_number_reflns 6421
_refine_ls_number_restraints 1
_refine_ls_restrained_S_all 1.027
_refine_ls_R_factor_all 0.0511
_refine_ls_R_factor_gt 0.0345
_refine_ls_shift/su_max 0.01
_refine_ls_shift/su_mean 0
_refine_ls_structure_factor_coef Fsqd
_refine_ls_weighting_details 'w=1/[\s^2^(Fo^2^)+(0.0373P)^2^+0.0364P] where P=(Fo^2^+2Fc^2^)/3'
_refine_ls_weighting_scheme calc
_refine_ls_wR_factor_gt 0.073
_refine_ls_wR_factor_ref 0.0788
_reflns_Friedel_coverage 0.885
_reflns_Friedel_fraction_full 0.976
_reflns_Friedel_fraction_max 0.976
_reflns_number_gt 5309
_reflns_number_total 6421
_reflns_threshold_expression 'I > 2\s(I)'
_cod_data_source_file om7b00165_si_002.cif
_cod_data_source_block shelx
_cod_database_code 4087299

loop_
_symmetry_equiv_pos_as_xyz
'x, y, z'
'-x, -y, z+1/2'
'x+1/2, -y+1/2, z'
'-x+1/2, y+1/2, z+1/2'

loop_
_atom_site_label
_atom_site_type_symbol
_atom_site_fract_x
_atom_site_fract_y
_atom_site_fract_z
_atom_site_U_iso_or_equiv
_atom_site_adp_type
_atom_site_occupancy
_atom_site_site_symmetry_order
_atom_site_calc_flag
_atom_site_refinement_flags_posn
_atom_site_refinement_flags_adp
Ni1 Ni 0.14878(2) 0.66806(4) 0.29339(4) 0.02280(9) Uani 1 1 d . .
P1 P 0.23495(3) 0.63417(8) 0.23130(7) 0.02308(16) Uani 1 1 d . .
P2 P 0.06130(3) 0.65190(9) 0.35082(8) 0.02812(19) Uani 1 1 d . .
F1 F 0.11318(9) 0.5491(2) 0.02126(19) 0.0433(5) Uani 1 1 d . .
F2 F 0.09117(10) 0.7087(3) -0.1853(2) 0.0611(6) Uani 1 1 d . .
C1 C 0.17092(15) 0.5912(5) 0.4606(3) 0.0408(8) Uani 1 1 d . .
H1A H 0.209 0.5495 0.4567 0.061 Uiso 1 1 calc R U
H1B H 0.145 0.5101 0.4868 0.061 Uiso 1 1 calc R U
H1C H 0.1697 0.6759 0.5208 0.061 Uiso 1 1 calc R U
C2 C 0.12911(12) 0.7741(4) 0.1413(3) 0.0271(6) Uani 1 1 d . .
C3 C 0.11509(13) 0.7065(4) 0.0288(3) 0.0293(7) Uani 1 1 d . .
C4 C 0.10283(13) 0.7865(4) -0.0785(3) 0.0362(8) Uani 1 1 d . .
C5 C 0.10270(14) 0.9435(5) -0.0791(4) 0.0446(9) Uani 1 1 d . .
H5 H 0.0939 0.9992 -0.1527 0.054 Uiso 1 1 calc R U
C6 C 0.11563(15) 1.0186(4) 0.0302(4) 0.0427(9) Uani 1 1 d . .
H6 H 0.1156 1.1277 0.0324 0.051 Uiso 1 1 calc R U
C7 C 0.12873(14) 0.9360(4) 0.1373(3) 0.0363(8) Uani 1 1 d . .
H7 H 0.1378 0.9911 0.2111 0.044 Uiso 1 1 calc R U
C8 C 0.25140(14) 0.6773(4) 0.0679(3) 0.0294(7) Uani 1 1 d . .
H8A H 0.225 0.6192 0.0145 0.035 Uiso 1 1 calc R U
H8B H 0.2443 0.788 0.0535 0.035 Uiso 1 1 calc R U
C9 C 0.31097(14) 0.6415(5) 0.0245(4) 0.0454(9) Uani 1 1 d . .
H9A H 0.3376 0.7052 0.071 0.068 Uiso 1 1 calc R U
H9B H 0.3143 0.6636 -0.0649 0.068 Uiso 1 1 calc R U
H9C H 0.3192 0.5327 0.0394 0.068 Uiso 1 1 calc R U
C10 C 0.28908(12) 0.7413(3) 0.3155(3) 0.0324(8) Uani 1 1 d . .
H10A H 0.2856 0.7195 0.4058 0.039 Uiso 1 1 calc R U
H10B H 0.3264 0.7048 0.288 0.039 Uiso 1 1 calc R U
C11 C 0.28545(15) 0.9132(4) 0.2951(5) 0.0476(8) Uani 1 1 d . .
H11A H 0.2913 0.9363 0.2066 0.071 Uiso 1 1 calc R U
H11B H 0.3143 0.9647 0.345 0.071 Uiso 1 1 calc R U
H11C H 0.2484 0.9499 0.3207 0.071 Uiso 1 1 calc R U
C12 C 0.25804(13) 0.4341(4) 0.2496(4) 0.0355(7) Uani 1 1 d . .
H12A H 0.2966 0.4234 0.2165 0.043 Uiso 1 1 calc R U
H12B H 0.2589 0.4078 0.3395 0.043 Uiso 1 1 calc R U
C13 C 0.2193(2) 0.3223(4) 0.1815(5) 0.0530(11) Uani 1 1 d . .
H13A H 0.1813 0.3317 0.215 0.08 Uiso 1 1 calc R U
H13B H 0.2328 0.217 0.1937 0.08 Uiso 1 1 calc R U
H13C H 0.2191 0.3466 0.0922 0.08 Uiso 1 1 calc R U
C14 C 0.00833(13) 0.7057(4) 0.2357(4) 0.0397(8) Uani 1 1 d . .
H14A H 0.0127 0.8167 0.2182 0.048 Uiso 1 1 calc R U
H14B H 0.0169 0.6501 0.1574 0.048 Uiso 1 1 calc R U
C15 C -0.05307(14) 0.6767(4) 0.2673(4) 0.0447(10) Uani 1 1 d . .
H15A H -0.0594 0.566 0.2769 0.067 Uiso 1 1 calc R U
H15B H -0.0768 0.7162 0.2 0.067 Uiso 1 1 calc R U
H15C H -0.0625 0.7291 0.3455 0.067 Uiso 1 1 calc R U
C16 C 0.04079(17) 0.7600(7) 0.4899(5) 0.0752(16) Uani 1 1 d . .
H16A H 0.0008 0.7397 0.508 0.09 Uiso 1 1 calc R U
H16B H 0.063 0.723 0.562 0.09 Uiso 1 1 calc R U
C17 C 0.0493(2) 0.9312(8) 0.4759(9) 0.139(4) Uani 1 1 d . .
H17A H 0.0888 0.9521 0.4567 0.208 Uiso 1 1 calc R U
H17B H 0.0391 0.9829 0.5539 0.208 Uiso 1 1 calc R U
H17C H 0.0257 0.9697 0.4079 0.208 Uiso 1 1 calc R U
C18 C 0.04089(17) 0.4564(5) 0.3935(5) 0.0653(14) Uani 1 1 d . .
H18A H 0.0634 0.4229 0.4662 0.078 Uiso 1 1 calc R U
H18B H 0.001 0.4563 0.4188 0.078 Uiso 1 1 calc R U
C19 C 0.0490(2) 0.3431(5) 0.2884(12) 0.122(3) Uani 1 1 d . .
H19A H 0.0273 0.3766 0.2155 0.183 Uiso 1 1 calc R U
H19B H 0.036 0.2414 0.3149 0.183 Uiso 1 1 calc R U
H19C H 0.0888 0.3378 0.2664 0.183 Uiso 1 1 calc R U

loop_
_atom_site_aniso_label
_atom_site_aniso_U_11
_atom_site_aniso_U_22
_atom_site_aniso_U_33
_atom_site_aniso_U_23
_atom_site_aniso_U_13
_atom_site_aniso_U_12
Ni1 0.01843(15) 0.02982(17) 0.02014(16) 0.0031(2) -0.00046(16) -0.00028(15)
P1 0.0186(3) 0.0294(4) 0.0213(3) 0.0014(3) -0.0018(3) 0.0015(3)
P2 0.0206(4) 0.0386(4) 0.0252(4) 0.0022(3) 0.0025(3) -0.0025(3)
F1 0.0496(13) 0.0418(11) 0.0384(11) 0.0007(9) -0.0048(10) -0.0005(10)
F2 0.0607(15) 0.0855(16) 0.0371(14) 0.0057(12) -0.0112(12) -0.0086(12)
C1 0.0307(17) 0.066(2) 0.0258(17) 0.0114(17) -0.0010(14) 0.0039(18)
C2 0.0162(13) 0.0350(16) 0.0299(16) 0.0066(13) 0.0006(12) 0.0004(12)
C3 0.0192(14) 0.0386(18) 0.0302(17) 0.0074(13) 0.0007(13) -0.0014(12)
C4 0.0215(16) 0.059(2) 0.0281(17) 0.0083(15) -0.0013(13) -0.0061(15)
C5 0.0325(18) 0.056(2) 0.045(2) 0.0266(19) -0.0039(17) 0.0003(17)
C6 0.0334(19) 0.0381(19) 0.057(3) 0.0172(18) 0.0001(17) -0.0005(15)
C7 0.0274(16) 0.0395(19) 0.042(2) 0.0070(15) -0.0006(15) -0.0014(15)
C8 0.0235(15) 0.0394(18) 0.0254(15) -0.0007(13) 0.0017(13) 0.0009(13)
C9 0.0262(17) 0.076(3) 0.0342(19) 0.0003(18) 0.0071(15) 0.0028(17)
C10 0.0205(15) 0.0458(18) 0.0308(19) -0.0037(15) -0.0034(12) -0.0018(13)
C11 0.047(2) 0.0496(19) 0.047(2) -0.018(2) -0.002(2) -0.0122(16)
C12 0.0340(16) 0.0318(16) 0.0406(18) 0.0058(14) 0.0043(15) 0.0089(14)
C13 0.069(3) 0.0328(19) 0.058(3) -0.0059(18) 0.002(2) 0.0039(18)
C14 0.0205(15) 0.057(2) 0.0416(19) 0.0146(18) -0.0013(15) 0.0016(14)
C15 0.0215(15) 0.058(2) 0.055(3) 0.0058(17) 0.0039(15) 0.0041(15)
C16 0.030(2) 0.141(5) 0.055(3) -0.048(3) 0.010(2) -0.005(3)
C17 0.051(3) 0.129(5) 0.236(10) -0.137(6) 0.014(4) -0.007(3)
C18 0.032(2) 0.072(3) 0.092(4) 0.045(3) -0.008(2) -0.013(2)
C19 0.060(3) 0.041(2) 0.266(11) -0.037(4) 0.028(5) -0.009(2)

loop_
_atom_type_symbol
_atom_type_description
_atom_type_scat_dispersion_real
_atom_type_scat_dispersion_imag
_atom_type_scat_source
C C 0.0033 0.0016 'International Tables Vol C Tables 4.2.6.8 and 6.1.1.4'
H H 0 0 'International Tables Vol C Tables 4.2.6.8 and 6.1.1.4'
F F 0.0171 0.0103 'International Tables Vol C Tables 4.2.6.8 and 6.1.1.4'
P P 0.1023 0.0942 'International Tables Vol C Tables 4.2.6.8 and 6.1.1.4'
Ni Ni 0.3393 1.1124 'International Tables Vol C Tables 4.2.6.8 and 6.1.1.4'

loop_
_geom_angle_atom_site_label_1
_geom_angle_atom_site_label_2
_geom_angle_atom_site_label_3
_geom_angle
C2 Ni1 C1 171.15(16)
C2 Ni1 P2 92.07(9)
C1 Ni1 P2 88.77(11)
C2 Ni1 P1 92.09(9)
C1 Ni1 P1 88.78(11)
P2 Ni1 P1 168.44(3)
C10 P1 C8 102.42(16)
C10 P1 C12 102.60(15)
C8 P1 C12 103.43(16)
C10 P1 Ni1 116.50(11)
C8 P1 Ni1 117.74(11)
C12 P1 Ni1 112.24(11)
C18 P2 C14 102.87(19)
C18 P2 C16 101.7(3)
C14 P2 C16 103.5(2)
C18 P2 Ni1 112.69(15)
C14 P2 Ni1 117.08(12)
C16 P2 Ni1 116.93(14)
Ni1 C1 H1A 109.5
Ni1 C1 H1B 109.5
H1A C1 H1B 109.5
Ni1 C1 H1C 109.5
H1A C1 H1C 109.5
H1B C1 H1C 109.5
C3 C2 C7 113.4(3)
C3 C2 Ni1 126.3(2)
C7 C2 Ni1 120.3(2)
F1 C3 C4 116.7(3)
F1 C3 C2 118.9(3)
C4 C3 C2 124.4(3)
F2 C4 C5 119.6(3)
F2 C4 C3 119.7(3)
C5 C4 C3 120.7(3)
C4 C5 C6 118.1(3)
C4 C5 H5 121
C6 C5 H5 121
C5 C6 C7 120.5(3)
C5 C6 H6 119.7
C7 C6 H6 119.7
C6 C7 C2 122.9(3)
C6 C7 H7 118.6
C2 C7 H7 118.6
C9 C8 P1 116.7(2)
C9 C8 H8A 108.1
P1 C8 H8A 108.1
C9 C8 H8B 108.1
P1 C8 H8B 108.1
H8A C8 H8B 107.3
C8 C9 H9A 109.5
C8 C9 H9B 109.5
H9A C9 H9B 109.5
C8 C9 H9C 109.5
H9A C9 H9C 109.5
H9B C9 H9C 109.5
C11 C10 P1 113.1(2)
C11 C10 H10A 109
P1 C10 H10A 109
C11 C10 H10B 109
P1 C10 H10B 109
H10A C10 H10B 107.8
C10 C11 H11A 109.5
C10 C11 H11B 109.5
H11A C11 H11B 109.5
C10 C11 H11C 109.5
H11A C11 H11C 109.5
H11B C11 H11C 109.5
C13 C12 P1 111.8(2)
C13 C12 H12A 109.3
P1 C12 H12A 109.3
C13 C12 H12B 109.3
P1 C12 H12B 109.3
H12A C12 H12B 107.9
C12 C13 H13A 109.5
C12 C13 H13B 109.5
H13A C13 H13B 109.5
C12 C13 H13C 109.5
H13A C13 H13C 109.5
H13B C13 H13C 109.5
C15 C14 P2 118.2(3)
C15 C14 H14A 107.8
P2 C14 H14A 107.8
C15 C14 H14B 107.8
P2 C14 H14B 107.8
H14A C14 H14B 107.1
C14 C15 H15A 109.5
C14 C15 H15B 109.5
H15A C15 H15B 109.5
C14 C15 H15C 109.5
H15A C15 H15C 109.5
H15B C15 H15C 109.5
C17 C16 P2 112.9(4)
C17 C16 H16A 109
P2 C16 H16A 109
C17 C16 H16B 109
P2 C16 H16B 109
H16A C16 H16B 107.8
C16 C17 H17A 109.5
C16 C17 H17B 109.5
H17A C17 H17B 109.5
C16 C17 H17C 109.5
H17A C17 H17C 109.5
H17B C17 H17C 109.5
C19 C18 P2 112.8(4)
C19 C18 H18A 109
P2 C18 H18A 109
C19 C18 H18B 109
P2 C18 H18B 109
H18A C18 H18B 107.8
C18 C19 H19A 109.5
C18 C19 H19B 109.5
H19A C19 H19B 109.5
C18 C19 H19C 109.5
H19A C19 H19C 109.5
H19B C19 H19C 109.5

loop_
_geom_bond_atom_site_label_1
_geom_bond_atom_site_label_2
_geom_bond_distance
Ni1 C2 1.931(3)
Ni1 C1 1.984(3)
Ni1 P2 2.1815(9)
Ni1 P1 2.1816(8)
P1 C10 1.831(3)
P1 C8 1.833(3)
P1 C12 1.836(3)
P2 C18 1.827(4)
P2 C14 1.827(4)
P2 C16 1.829(4)
F1 C3 1.372(4)
F2 C4 1.359(4)
C1 H1A 0.98
C1 H1B 0.98
C1 H1C 0.98
C2 C3 1.383(5)
C2 C7 1.409(5)
C3 C4 1.376(5)
C4 C5 1.366(5)
C5 C6 1.376(6)
C5 H5 0.95
C6 C7 1.390(5)
C6 H6 0.95
C7 H7 0.95
C8 C9 1.528(5)
C8 H8A 0.99
C8 H8B 0.99
C9 H9A 0.98
C9 H9B 0.98
C9 H9C 0.98
C10 C11 1.514(5)
C10 H10A 0.99
C10 H10B 0.99
C11 H11A 0.98
C11 H11B 0.98
C11 H11C 0.98
C12 C13 1.527(5)
C12 H12A 0.99
C12 H12B 0.99
C13 H13A 0.98
C13 H13B 0.98
C13 H13C 0.98
C14 C15 1.525(5)
C14 H14A 0.99
C14 H14B 0.99
C15 H15A 0.98
C15 H15B 0.98
C15 H15C 0.98
C16 C17 1.511(10)
C16 H16A 0.99
C16 H16B 0.99
C17 H17A 0.98
C17 H17B 0.98
C17 H17C 0.98
C18 C19 1.509(10)
C18 H18A 0.99
C18 H18B 0.99
C19 H19A 0.98
C19 H19B 0.98
C19 H19C 0.98
